data_2101963
loop_
_publ_author_name
'Nigovi\'c, Biljana'
'Antoli\'c, Snje\<zana'
'Koji\'c-Prodi\'c, Biserka'
'Kiralj, Rudolf'
'Magnus, Volker'
'Salopek, Branka'

_publ_section_title
;
 Correlation of structural and physico-chemical parameters with the
 bioactivity of alkylated derivatives of indole-3-acetic acid, a
 phytohormone (auxin)
;
_journal_issue 1
_journal_name_full 'Acta Crystallographica Section B'
_journal_page_first 94
_journal_page_last 111
_journal_paper_doi 10.1107/S0108768199006199
_journal_volume 56
_journal_year 2000
_chemical_formula_moiety ' C12 H13 N O2'
_chemical_formula_sum 'C12 H13 N O2'
_chemical_formula_weight 203.24
_chemical_name_systematic
;
 6-ethyl-indole-3-acetic acid
;
_space_group_IT_number 14
_symmetry_cell_setting monoclinic
_symmetry_space_group_name_Hall '-P 2ybc'
_symmetry_space_group_name_H-M 'P 1 21/c 1'
_cell_angle_alpha 90
_cell_angle_beta 110.890(10)
_cell_angle_gamma 90
_cell_formula_units_Z 4
_cell_length_a 22.4550(10)
_cell_length_b 5.2860(10)
_cell_length_c 9.3130(10)
_cell_measurement_reflns_used 25
_cell_measurement_temperature 103
_cell_measurement_theta_max 13
_cell_measurement_theta_min 5
_cell_volume 1032.8(2)
_computing_cell_refinement 'CAD4 (Enraf Nonius 1988) software <CELDIM> routine'
_computing_data_collection 'CAD4 (Enraf Nonius 1988) software'
_computing_data_reduction 'SDP (Frenz, 1982)'
_computing_molecular_graphics
;
PLATON93 (Spek, 1982, 1990) & ORTEP (Johnson, 1965), PLUTON93 (Spek 1991)
;
_computing_publication_material 'PLATON93 (Spek 1982, 1990)'
_computing_structure_refinement 'SHELX76 (Sheldrick, 1976)'
_computing_structure_solution 'SHELXS-86 (Sheldrick,1985, 1990)'
_diffrn_ambient_temperature 103
_diffrn_measurement_device 'Enraf-Nonius CAD4'
_diffrn_measurement_method \w/2\q
_diffrn_radiation_monochromator graphite
_diffrn_radiation_source 'fine-focus sealed tube'
_diffrn_radiation_type 'Mo K\a'
_diffrn_radiation_wavelength .71073
_diffrn_reflns_av_R_equivalents .052
_diffrn_reflns_limit_h_max 50
_diffrn_reflns_limit_h_min 0
_diffrn_reflns_limit_k_max 9
_diffrn_reflns_limit_k_min 0
_diffrn_reflns_limit_l_max 7
_diffrn_reflns_limit_l_min -7
_diffrn_reflns_number 2917
_diffrn_reflns_reduction_process
;
 ?
;
_diffrn_reflns_theta_max 25
_diffrn_reflns_theta_min 2
_diffrn_standards_decay_% 2.4
_diffrn_standards_interval_count 87
_diffrn_standards_interval_time 180
_diffrn_standards_number 3
_exptl_absorpt_coefficient_mu .09
_exptl_absorpt_correction_type none
_exptl_crystal_colour colourless
_exptl_crystal_density_diffrn 1.307
_exptl_crystal_density_method 'not measured'
_exptl_crystal_description plate
_exptl_crystal_F_000 432
_exptl_crystal_size_max .30
_exptl_crystal_size_mid .20
_exptl_crystal_size_min .06
_refine_diff_density_max .23
_refine_diff_density_min -.28
_refine_ls_abs_structure_details
;
 ?
;
_refine_ls_extinction_method none
_refine_ls_goodness_of_fit_ref .91
_refine_ls_hydrogen_treatment
;
all H-atom pleaced in stereochemically expected positions
and treated as riding
;
_refine_ls_matrix_type full
_refine_ls_number_constraints 0
_refine_ls_number_parameters 153
_refine_ls_number_reflns 814
_refine_ls_number_restraints 0
_refine_ls_R_factor_gt .066
_refine_ls_shift/esd_mean .05
_refine_ls_shift/su_max .05
_refine_ls_structure_factor_coef F
_refine_ls_weighting_details 'w = 3.3591/[\s^2^(Fo)+0.000091(Fo^2^)]'
_refine_ls_weighting_scheme calc
_refine_ls_wR_factor_ref .052
_reflns_number_gt 814
_reflns_number_total 1476
_reflns_observed_criterion I>2\s(I)
_cod_data_source_file ha0181.cif
_cod_data_source_block 6-Et-IAA
_cod_depositor_comments
;
The following automatic conversions were performed:
'_symmetry_cell_setting' value 'Monoclinic' changed to 'monoclinic'
according to '/home/saulius/struct/CIF-dictionaries/cif_core.dic'
dictionary named 'cif_core.dic' version 2.4.1 from 2010-06-29.

Automatic conversion script
Id: cif_fix_enum 1527 2010-12-29 10:47:43Z saulius 

The following automatic conversions were performed:

'_symmetry_cell_setting' value 'Monoclinic' changed to 'monoclinic'
according to /home/saulius/struct/CIF-dictionaries/cif_core.dic
dictionary named 'cif_core.dic' version 2.4.1 from 2010-06-29.

Automatic conversion script
Id: cif_fix_values 1715 2011-07-08 13:25:40Z adriana 

The following automatic conversions were performed:

'_refine_ls_weighting_scheme' value 'calc w =
3.3591/[\s^2^(Fo)+0.000091(Fo^2^)]' was changed to 'calc'. New tag
'_refine_ls_weighting_details' was created. The value of the new tag
was set to 'w = 3.3591/[\s^2^(Fo)+0.000091(Fo^2^)]'.

Automatic conversion script
Id: cif_fix_values 3143 2015-03-26 13:38:13Z robertas 
;
_cod_original_cell_volume 1032.76(10)
_cod_original_sg_symbol_H-M 'P 21/c'
_cod_original_formula_sum ' C12 H13 N O2'
_cod_database_code 2101963

loop_
_symmetry_equiv_pos_as_xyz
x,y,z
-x,1/2+y,1/2-z
-x,-y,-z
x,1/2-y,1/2+z

loop_
_atom_site_aniso_label
_atom_site_aniso_U_11
_atom_site_aniso_U_22
_atom_site_aniso_U_33
_atom_site_aniso_U_12
_atom_site_aniso_U_13
_atom_site_aniso_U_23
O1 .098(4) .027(2) .058(3) .009(3) .052(3) -.002(2)
O2 .102(3) .031(2) .050(2) .011(2) .052(2) -.009(2)
N1 .124(5) .024(3) .055(4) .007(3) .064(4) .008(3)
C2 .122(6) .026(3) .050(5) .026(4) .057(5) .008(3)
C3 .116(6) .023(3) .055(5) .015(4) .066(5) .001(3)
C4 .113(6) .019(3) .055(4) -.004(4) .067(4) -.007(4)
C5 .130(6) .019(3) .052(4) -.001(5) .067(5) .003(4)
C6 .120(6) .020(3) .049(4) .000(4) .058(5) -.005(3)
C7 .120(6) .015(3) .053(4) -.003(4) .066(5) -.001(3)
C8 .116(6) .028(3) .058(4) .008(4) .064(4) -.001(3)
C9 .107(6) .032(3) .037(4) .022(4) .045(4) .014(3)
C10 .138(7) .025(4) .064(5) -.020(4) .056(6) -.011(4)
C11 .110(8) .033(4) .097(7) -.012(5) .011(6) -.017(4)
C31 .109(6) .015(3) .055(4) .009(4) .067(4) .001(3)
C71 .127(7) .016(3) .055(5) .007(5) .068(5) .002(4)

loop_
_atom_site_label
_atom_site_fract_x
_atom_site_fract_y
_atom_site_fract_z
_atom_site_U_iso_or_equiv
_atom_site_thermal_displace_type
_atom_site_calc_flag
_atom_site_occupancy
O1 .4866(2) .2564(7) .6155(4) .0544(18) Uani d 1.000
O2 .43424(18) -.1004(7) .5175(4) .0542(14) Uani d 1.000
N1 .2633(3) -.2782(8) .6324(6) .059(2) Uani d 1.000
C2 .3246(4) -.1955(10) .7080(7) .059(3) Uani d 1.000
C3 .3359(4) .0156(10) .6321(7) .055(3) Uani d 1.000
C4 .2588(4) .2437(11) .3877(7) .052(3) Uani d 1.000
C5 .1982(4) .2344(11) .2821(7) .058(3) Uani d 1.000
C6 .1543(4) .0466(10) .2855(8) .055(3) Uani d 1.000
C7 .1724(4) -.1369(10) .3998(7) .053(3) Uani d 1.000
C8 .3964(3) .1657(10) .6779(7) .058(3) Uani d 1.000
C9 .4407(3) .0919(11) .5944(6) .053(3) Uani d 1.000
C10 .0879(4) .0487(10) .1664(8) .070(3) Uani d 1.000
C11 .0465(4) .2574(11) .1914(9) .087(4) Uani d 1.000
C31 .2787(4) .0611(9) .5051(7) .049(3) Uani d 1.000
C71 .2337(4) -.1267(10) .5067(8) .056(3) Uani d 1.000
H1 .2430(3) -.4279(8) .6641(6) .1500 Uiso d 1.000
H2 .3585(4) -.2804(10) .8100(7) .051(16) Uiso d 1.000
H4 .2912(4) .3903(11) .3811(7) .061(16) Uiso d 1.000
H5 .1835(4) .3763(11) .1928(7) .042(13) Uiso d 1.000
H7 .1397(4) -.2833(10) .4048(7) .058(16) Uiso d 1.000
H11 .521(3) .210(13) .570(8) .1500 Uiso d 1.000
H81 .4216(3) .1399(10) .7997(7) .060(16) Uiso d 1.000
H82 .3841(3) .3627(10) .6545(7) .074(16) Uiso d 1.000
H101 .0655(4) -.1308(10) .1703(8) .052(15) Uiso d 1.000
H102 .0913(4) .0737(10) .0545(8) .12(2) Uiso d 1.000
H111 -.0016(4) .2558(11) .1087(9) .08(2) Uiso d 1.000
H112 .0456(4) .2237(11) .3049(9) .15(3) Uiso d 1.000
H113 .0680(4) .4392(11) .1888(9) .11(2) Uiso d 1.000

loop_
_atom_type_symbol
_atom_type_description
_atom_type_scat_dispersion_real
_atom_type_scat_dispersion_imag
_atom_type_scat_source
O O .0106 .0060 'International Tables Vol C Tables 4.2.6.8 and 6.1.1.4'
N N .0061 .0033 'International Tables Vol C Tables 4.2.6.8 and 6.1.1.4'
H H .0000 .0000 'International Tables Vol C Tables 4.2.6.8 and 6.1.1.4'
C C .0033 .0016 'International Tables Vol C Tables 4.2.6.8 and 6.1.1.4'

loop_
_geom_angle_atom_site_label_1
_geom_angle_atom_site_label_2
_geom_angle_atom_site_label_3
_geom_angle
_geom_angle_publ_flag
C9 O1 H11 116(4) no
C2 N1 C71 110.0(6) yes
C71 N1 H1 125.0(7) no
C2 N1 H1 125.0(6) no
N1 C2 C3 109.0(6) yes
C2 C3 C31 106.5(7) yes
C2 C3 C8 126.2(6) yes
C8 C3 C31 127.3(5) yes
C5 C4 C31 119.6(7) yes
C4 C5 C6 122.3(6) yes
C7 C6 C10 120.7(7) yes
C5 C6 C7 119.6(7) yes
C5 C6 C10 119.7(6) yes
C6 C7 C71 117.9(7) yes
C3 C8 C9 114.3(5) yes
O1 C9 O2 124.3(6) yes
O1 C9 C8 112.2(5) yes
O2 C9 C8 123.5(6) yes
C6 C10 C11 113.1(6) yes
C4 C31 C71 117.2(7) yes
C3 C31 C4 134.8(7) yes
C3 C31 C71 107.9(5) yes
N1 C71 C7 130.1(7) yes
N1 C71 C31 106.6(7) yes
C7 C71 C31 123.3(6) yes
N1 C2 H2 125.5(7) no
C3 C2 H2 125.5(9) no
C5 C4 H4 120.2(7) no
C31 C4 H4 120.2(8) no
C4 C5 H5 118.8(8) no
C6 C5 H5 118.9(8) no
C6 C7 H7 121.1(8) no
C71 C7 H7 121.0(7) no
C3 C8 H81 108.3(6) no
C3 C8 H82 108.2(7) no
C9 C8 H81 108.2(7) no
C9 C8 H82 108.2(6) no
H81 C8 H82 109.5(7) no
C6 C10 H101 108.6(7) no
C6 C10 H102 108.6(9) no
C11 C10 H101 108.4(9) no
C11 C10 H102 108.5(7) no
H101 C10 H102 109.5(7) no
C10 C11 H111 113.4(7) no
C10 C11 H112 104.9(7) no
C10 C11 H113 110.0(9) no
H111 C11 H112 109.5(10) no
H111 C11 H113 109.4(8) no
H112 C11 H113 109.5(8) no

loop_
_geom_bond_atom_site_label_1
_geom_bond_atom_site_label_2
_geom_bond_distance
_geom_bond_publ_flag
O1 C9 1.309(8) yes
O2 C9 1.222(7) yes
O1 H11 1.03(7) no
N1 C71 1.378(8) yes
N1 C2 1.375(11) yes
N1 H1 1.008(8) no
C2 C3 1.392(9) yes
C3 C8 1.498(10) yes
C3 C31 1.422(10) yes
C4 C31 1.407(8) yes
C4 C5 1.366(11) yes
C5 C6 1.407(11) yes
C6 C10 1.508(12) yes
C6 C7 1.389(8) yes
C7 C71 1.383(12) yes
C8 C9 1.516(9) yes
C10 C11 1.513(11) yes
C31 C71 1.420(11) yes
C2 H2 1.081(9) no
C4 H4 1.080(11) no
C5 H5 1.080(8) no
C7 H7 1.079(11) no
C8 H81 1.081(9) no
C8 H82 1.079(8) no
C10 H101 1.081(9) no
C10 H102 1.080(10) no
C11 H111 1.080(12) no
C11 H112 1.079(11) no
C11 H113 1.080(10) no

loop_
_geom_contact_atom_site_label_1
_geom_contact_atom_site_label_2
_geom_contact_distance
_geom_contact_site_symmetry_2
_geom_contact_publ_flag
O1 C8 3.418(7) 2_656 no
O1 C9 3.157(7) 2_656 no
O1 O2 2.635(6) 3_656 no
O2 O1 2.635(6) 3_656 yes
O2 C2 3.236(8) 4_544 yes
O2 C9 3.326(8) 3_656 no
O1 H81 2.832(7) 4_554 no
O1 H81 2.797(7) 2_656 no
O2 H11 1.61(7) 3_656 no
O2 H2 2.163(8) 4_544 no
N1 C4 3.380(8) 1_545 no
N1 C4 3.448(8) 4_545 no
N1 C5 3.369(9) 4_545 yes
C2 O2 3.236(8) 4_545 no
C2 C4 3.529(10) 4_555 no
C4 N1 3.448(8) 4_544 no
C4 N1 3.380(8) 1_565 no
C4 C2 3.529(10) 4_554 no
C5 N1 3.369(9) 4_544 no
C8 O1 3.418(7) 2_646 no
C9 O2 3.326(8) 3_656 no
C9 O1 3.157(7) 2_646 no
C2 H82 2.822(9) 1_545 no
C2 H4 2.574(10) 4_555 no
C3 H4 2.880(11) 4_555 no
C4 H82 3.082(10) . no
C4 H1 2.537(8) 4_544 no
C5 H113 2.943(12) . no
C5 H1 2.304(9) 4_544 no
C6 H1 2.637(11) 4_544 no
C7 H5 2.987(9) 4_555 no
C9 H11 2.56(7) 3_656 no
C9 H81 2.981(8) 4_554 no
C10 H111 3.061(10) 3_555 no
C31 H1 3.032(8) 4_544 no
C71 H5 2.724(11) 4_555 no
H1 C4 2.537(8) 4_545 no
H1 C5 2.304(9) 4_545 no
H1 C6 2.637(11) 4_545 no
H1 C31 3.032(8) 4_545 no
H2 H82 2.565(9) 1_545 no
H2 H11 2.53(7) 2_646 no
H2 O2 2.163(8) 4_545 no
H4 C2 2.574(10) 4_554 no
H4 C3 2.880(11) 4_554 no
H5 H102 2.569(11) . no
H5 C7 2.987(9) 4_554 no
H5 C71 2.724(11) 4_554 no
H7 H101 2.367(10) . no
H7 H113 2.546(10) 1_545 no
H7 H102 2.562(10) 4_545 no
H11 H2 2.53(7) 2_656 no
H11 O2 1.61(7) 3_656 no
H11 C9 2.56(7) 3_656 no
H11 H11 2.58(10) 3_656 no
H81 O1 2.797(7) 2_646 no
H81 O1 2.832(7) 4_555 no
H81 C9 2.981(8) 4_555 no
H82 C2 2.822(9) 1_565 no
H82 C4 3.082(10) . no
H82 H2 2.565(9) 1_565 no
H101 H7 2.367(10) . no
H101 H113 2.279(8) 1_545 no
H101 H111 2.567(10) 3_555 no
H102 H5 2.569(11) . no
H102 H7 2.562(10) 4_544 no
H102 H112 2.429(10) 4_554 no
H111 C10 3.061(10) 3_555 no
H111 H101 2.567(10) 3_555 no
H112 H102 2.429(10) 4_555 no
H113 C5 2.943(12) . no
H113 H7 2.546(10) 1_565 no
H113 H101 2.279(8) 1_565 no

loop_
_geom_hbond_atom_site_label_D
_geom_hbond_atom_site_label_H
_geom_hbond_atom_site_label_A
_geom_hbond_site_symmetry_A
_geom_hbond_distance_DH
_geom_hbond_distance_HA
_geom_hbond_distance_DA
_geom_hbond_angle_DHA
_geom_hbond_publ_flag
O1 H11 O2 3_656 1.03(7) 1.61(7) 2.635(6) 170(6) yes
C2 H2 O2 4_545 1.081(9) 2.163(8) 3.236(8) 171.6(6) yes

loop_
_geom_torsion_atom_site_label_1
_geom_torsion_atom_site_label_2
_geom_torsion_atom_site_label_3
_geom_torsion_atom_site_label_4
_geom_torsion
_geom_torsion_publ_flag
C2 N1 C71 C31 -.6(8) no
C71 N1 C2 C3 .4(8) no
C2 N1 C71 C7 -179.1(7) no
N1 C2 C3 C31 -.1(8) no
N1 C2 C3 C8 179.2(6) no
C8 C3 C31 C71 -179.5(7) no
C2 C3 C8 C9 96.4(8) yes
C8 C3 C31 C4 -.5(13) no
C31 C3 C8 C9 -84.5(8) yes
C2 C3 C31 C4 178.7(8) no
C2 C3 C31 C71 -.3(8) no
C31 C4 C5 C6 -.3(11) no
C5 C4 C31 C71 .2(11) no
C5 C4 C31 C3 -178.8(8) no
C4 C5 C6 C7 .2(12) no
C4 C5 C6 C10 179.4(7) no
C7 C6 C10 C11 106.0(7) yes
C5 C6 C10 C11 -73.2(9) yes
C10 C6 C7 C71 -179.2(7) no
C5 C6 C7 C71 .0(11) no
C6 C7 C71 N1 178.2(7) no
C6 C7 C71 C31 .0(11) no
C3 C8 C9 O1 167.9(5) yes
C3 C8 C9 O2 -12.7(8) yes
C4 C31 C71 N1 -178.7(6) no
C4 C31 C71 C7 .0(11) no
C3 C31 C71 C7 179.2(7) no
C3 C31 C71 N1 .6(8) no

loop_
_cod_related_entry_id
_cod_related_entry_database
_cod_related_entry_code
1 ChemSpider 21140626
